data_7220369
loop_
_publ_author_name
'Ding, Yu-Jia'
'Li, Teng'
'Hong, Xu-Jia'
'Zhu, Li-Cai'
'Cai, Yue-Peng'
'Zhu, Si-Ming'
'Yu, Shu-Juan'

_publ_section_title
;
 Construction of four 3d--4f heterometallic pillar-layered frameworks
 containing left- and right-handed helical chains and a
 I&#x2212;chemosensor
;
_journal_issue 21
_journal_name_full CrystEngComm
_journal_page_first 3945
_journal_paper_doi 10.1039/C5CE00324E
_journal_volume 17
_journal_year 2015
_chemical_formula_sum 'C20 H28 Gd2 N8 O32 S Zn4'
_chemical_formula_weight 1500.54
_chemical_name_systematic
; 
 ? 
;
_space_group_IT_number 15
_symmetry_cell_setting monoclinic
_symmetry_space_group_name_Hall '-C 2yc'
_symmetry_space_group_name_H-M 'C 1 2/c 1'
_atom_sites_solution_hydrogens geom
_atom_sites_solution_primary direct
_atom_sites_solution_secondary difmap
_audit_creation_method SHELXL-97
_audit_update_record
;
2015-04-15 deposited with the CCDC.
2015-04-17 downloaded from the CCDC.
;
_cell_angle_alpha 90.00
_cell_angle_beta 128.933(2)
_cell_angle_gamma 90.00
_cell_formula_units_Z 4
_cell_length_a 25.1442(19)
_cell_length_b 9.6068(7)
_cell_length_c 19.9794(14)
_cell_measurement_reflns_used 6158
_cell_measurement_temperature 298(2)
_cell_measurement_theta_max 27.98
_cell_measurement_theta_min 2.36
_cell_volume 3754.2(5)
_computing_structure_refinement 'SHELXL-97 (Sheldrick, 2008)'
_computing_structure_solution 'SHELXS-97 (Sheldrick, 2008)'
_diffrn_ambient_temperature 298(2)
_diffrn_measured_fraction_theta_full 0.998
_diffrn_measured_fraction_theta_max 0.998
_diffrn_measurement_device_type 'CCD area detector'
_diffrn_measurement_method 'phi and omega scans'
_diffrn_radiation_monochromator graphite
_diffrn_radiation_source 'fine-focus sealed tube'
_diffrn_radiation_type MoK\a
_diffrn_radiation_wavelength 0.71073
_diffrn_reflns_av_R_equivalents 0.0262
_diffrn_reflns_av_sigmaI/netI 0.0281
_diffrn_reflns_limit_h_max 24
_diffrn_reflns_limit_h_min -30
_diffrn_reflns_limit_k_max 10
_diffrn_reflns_limit_k_min -11
_diffrn_reflns_limit_l_max 23
_diffrn_reflns_limit_l_min -23
_diffrn_reflns_number 9374
_diffrn_reflns_theta_full 25.25
_diffrn_reflns_theta_max 25.25
_diffrn_reflns_theta_min 2.08
_exptl_absorpt_coefficient_mu 6.182
_exptl_absorpt_correction_T_max 0.5496
_exptl_absorpt_correction_T_min 0.3306
_exptl_absorpt_correction_type multi-scan
_exptl_crystal_colour colorless
_exptl_crystal_density_diffrn 2.655
_exptl_crystal_density_method 'not measured'
_exptl_crystal_description block
_exptl_crystal_F_000 2896
_exptl_crystal_size_max 0.23
_exptl_crystal_size_mid 0.15
_exptl_crystal_size_min 0.11
_refine_diff_density_max 1.111
_refine_diff_density_min -0.778
_refine_diff_density_rms 0.130
_refine_ls_extinction_method none
_refine_ls_goodness_of_fit_ref 1.090
_refine_ls_hydrogen_treatment mixed
_refine_ls_matrix_type full
_refine_ls_number_parameters 303
_refine_ls_number_reflns 3391
_refine_ls_number_restraints 0
_refine_ls_restrained_S_all 1.090
_refine_ls_R_factor_all 0.0263
_refine_ls_R_factor_gt 0.0235
_refine_ls_shift/su_max 0.109
_refine_ls_shift/su_mean 0.004
_refine_ls_structure_factor_coef Fsqd
_refine_ls_weighting_details 'calc w=1/[\s^2^(Fo^2^)+(0.0300P)^2^+16.9514P] where P=(Fo^2^+2Fc^2^)/3'
_refine_ls_weighting_scheme calc
_refine_ls_wR_factor_gt 0.0619
_refine_ls_wR_factor_ref 0.0632
_reflns_number_gt 3129
_reflns_number_total 3391
_reflns_threshold_expression >2sigma(I)
_cod_data_source_file c5ce00324e1.cif
_cod_data_source_block c
_cod_depositor_comments
;
The following automatic conversions were performed:

'_symmetry_cell_setting' value 'Monoclinic' changed to 'monoclinic'
according to
/usr/data/users/saulius/crontab/automatic-downloads/rss-feeds/RSC/lib/dictionaries/cif_core.dic
dictionary named 'cif_core.dic' version 2.4.2 from 2011-04-26.

Automatic conversion script
Id: cif_fix_values 3271 2015-04-21 07:52:19Z andrius 

 Adding full bibliography for 7220366--7220369.cif.
;
_cod_original_sg_symbol_H-M C2/c
_cod_database_code 7220369

loop_
_symmetry_equiv_pos_as_xyz
'x, y, z'
'-x, y, -z+1/2'
'x+1/2, y+1/2, z'
'-x+1/2, y+1/2, -z+1/2'
'-x, -y, -z'
'x, -y, z-1/2'
'-x+1/2, -y+1/2, -z'
'x+1/2, -y+1/2, z-1/2'

loop_
_atom_site_label
_atom_site_type_symbol
_atom_site_fract_x
_atom_site_fract_y
_atom_site_fract_z
_atom_site_U_iso_or_equiv
_atom_site_adp_type
_atom_site_occupancy
_atom_site_symmetry_multiplicity
_atom_site_calc_flag
_atom_site_refinement_flags
Gd1 Gd 1.014764(3) 0.599265(8) 0.419874(4) 0.01217(2) Uani 1 1 d .
Zn1 Zn 0.784926(7) 0.52920(2) 0.181257(10) 0.01503(5) Uani 1 1 d .
Zn2 Zn 1.138031(8) 0.02887(2) 0.439943(10) 0.01882(6) Uani 1 1 d .
S1 S 1.0000 0.07417(7) 0.2500 0.02278(19) Uani 1 2 d S
O1 O 0.82203(5) 0.07148(13) 0.44915(6) 0.0215(4) Uani 1 1 d .
O2 O 0.91411(5) 0.20309(13) 0.50634(6) 0.0203(4) Uani 1 1 d .
O3 O 0.94679(5) 0.42095(12) 0.43486(6) 0.0167(3) Uani 1 1 d .
O5 O 1.09926(5) 0.18251(13) 0.47958(6) 0.0263(4) Uani 1 1 d .
O6 O 1.08926(5) 0.40994(13) 0.48708(6) 0.0250(4) Uani 1 1 d .
O7 O 1.09604(5) 0.63169(14) 0.39535(7) 0.0295(4) Uani 1 1 d .
O8 O 1.15902(5) 0.65622(13) 0.35385(6) 0.0219(3) Uani 1 1 d .
O9 O 1.04833(6) -0.02126(14) 0.32344(7) 0.0298(4) Uani 1 1 d .
O10 O 1.03619(6) 0.15852(15) 0.22972(7) 0.0368(4) Uani 1 1 d .
N1 N 0.74913(5) 0.20231(15) 0.29884(7) 0.0167(4) Uani 1 1 d .
N2 N 0.77096(6) 0.37777(15) 0.24580(7) 0.0165(4) Uani 1 1 d .
N3 N 1.16959(6) 0.20810(15) 0.42225(7) 0.0175(4) Uani 1 1 d .
N4 N 1.19240(6) 0.38957(15) 0.37412(7) 0.0173(4) Uani 1 1 d .
O1W O 0.97956(5) 0.43605(15) 0.30149(7) 0.0280(4) Uani 1 1 d .
O2W O 0.96348(5) 0.75398(14) 0.30056(6) 0.0273(4) Uani 1 1 d .
O3W O 0.95111(5) 0.77446(14) 0.43149(6) 0.0265(4) Uani 1 1 d .
O4W O 1.19772(6) -0.08993(15) 0.42082(9) 0.0425(5) Uani 1 1 d .
O5W O 0.94423(8) 0.0513(2) 0.38976(10) 0.0664(6) Uani 1 1 d .
O6W O 0.8284(2) 0.0200(5) 0.2290(3) 0.226(2) Uani 1 1 d .
C1 C 0.85385(6) 0.17183(17) 0.44528(8) 0.0142(4) Uani 1 1 d .
C2 C 0.81431(6) 0.24569(17) 0.36222(8) 0.0137(4) Uani 1 1 d .
C3 C 0.72538(7) 0.2836(2) 0.23092(9) 0.0202(5) Uani 1 1 d .
H3 H 0.6816 0.2755 0.1786 0.024 Uiso 1 1 calc R
C4 C 0.82875(7) 0.35468(17) 0.33007(8) 0.0141(4) Uani 1 1 d .
O4 O 0.88292(5) 0.53214(12) 0.31214(6) 0.0162(3) Uani 1 1 d .
C5 C 0.88926(6) 0.43993(17) 0.36173(8) 0.0122(4) Uani 1 1 d .
C6 C 1.10856(7) 0.30641(19) 0.46806(9) 0.0180(5) Uani 1 1 d .
C7 C 1.14374(6) 0.32438(18) 0.43104(8) 0.0151(4) Uani 1 1 d .
C8 C 1.19834(7) 0.25193(19) 0.38785(9) 0.0194(5) Uani 1 1 d .
H8 H 1.2201 0.1930 0.3749 0.023 Uiso 1 1 calc R
C9 C 1.15677(6) 0.43730(18) 0.40090(8) 0.0141(4) Uani 1 1 d .
C10 C 1.13599(7) 0.58429(18) 0.38405(9) 0.0160(5) Uani 1 1 d .

loop_
_atom_site_aniso_label
_atom_site_aniso_U_11
_atom_site_aniso_U_22
_atom_site_aniso_U_33
_atom_site_aniso_U_23
_atom_site_aniso_U_13
_atom_site_aniso_U_12
Gd1 0.01126(2) 0.01300(4) 0.01264(2) 0.00055(2) 0.00770(2) -0.00138(2)
Zn1 0.01699(5) 0.01451(9) 0.01744(6) 0.00250(6) 0.01268(4) 0.00462(6)
Zn2 0.02154(6) 0.01557(10) 0.01730(6) 0.00241(6) 0.01121(4) -0.00167(7)
S1 0.0275(2) 0.0154(3) 0.01653(19) 0.000 0.00954(15) 0.000
O1 0.0163(4) 0.0215(6) 0.0193(4) 0.0059(4) 0.0076(3) -0.0067(4)
O2 0.0150(4) 0.0217(6) 0.0160(4) 0.0026(4) 0.0059(3) -0.0047(4)
O3 0.0123(3) 0.0208(6) 0.0136(4) -0.0012(4) 0.0066(2) -0.0039(4)
O5 0.0364(4) 0.0200(6) 0.0382(4) 0.0065(4) 0.0310(3) 0.0002(4)
O6 0.0308(4) 0.0253(7) 0.0311(4) 0.0091(4) 0.0253(3) 0.0086(4)
O7 0.0366(4) 0.0215(7) 0.0528(4) 0.0077(4) 0.0390(3) 0.0062(4)
O8 0.0286(3) 0.0151(6) 0.0347(4) 0.0020(4) 0.0260(2) -0.0013(4)
O9 0.0304(5) 0.0212(7) 0.0167(5) 0.0015(5) 0.0046(4) -0.0065(5)
O10 0.0465(5) 0.0286(7) 0.0358(5) 0.0047(5) 0.0260(3) -0.0033(6)
N1 0.0109(4) 0.0204(7) 0.0148(4) 0.0004(5) 0.0063(3) -0.0043(5)
N2 0.0111(4) 0.0201(7) 0.0134(4) 0.0018(5) 0.0054(3) -0.0026(5)
N3 0.0177(4) 0.0162(7) 0.0204(4) 0.0018(5) 0.0128(3) 0.0003(5)
N4 0.0179(4) 0.0187(7) 0.0205(4) 0.0018(5) 0.0144(3) 0.0007(5)
O1W 0.0278(4) 0.0342(7) 0.0229(4) -0.0050(5) 0.0164(3) 0.0028(5)
O2W 0.0291(4) 0.0272(7) 0.0218(4) 0.0060(4) 0.0142(3) -0.0016(5)
O3W 0.0284(4) 0.0292(7) 0.0329(4) 0.0061(4) 0.0245(3) 0.0077(5)
O4W 0.0431(5) 0.0290(8) 0.0646(6) -0.0156(5) 0.0383(4) -0.0054(5)
O5W 0.0960(7) 0.0420(10) 0.0956(7) 0.0020(7) 0.0769(5) 0.0055(7)
O6W 0.342(3) 0.172(4) 0.287(2) 0.051(2) 0.2558(16) 0.034(3)
C1 0.0154(5) 0.0129(8) 0.0162(5) -0.0022(5) 0.0108(3) -0.0014(5)
C2 0.0104(4) 0.0170(8) 0.0154(5) -0.0015(5) 0.0090(3) -0.0030(5)
C3 0.0127(5) 0.0273(9) 0.0136(5) 0.0020(6) 0.0050(4) -0.0043(6)
C4 0.0134(5) 0.0135(8) 0.0132(5) 0.0018(5) 0.0073(3) 0.0000(5)
O4 0.0132(3) 0.0185(6) 0.0157(3) 0.0046(4) 0.0085(2) -0.0014(4)
C5 0.0124(4) 0.0119(7) 0.0150(5) -0.0022(5) 0.0099(3) -0.0007(5)
C6 0.0140(5) 0.0254(9) 0.0147(5) 0.0029(6) 0.0090(3) -0.0009(6)
C7 0.0122(5) 0.0173(8) 0.0154(5) 0.0014(5) 0.0085(3) 0.0003(5)
C8 0.0218(5) 0.0176(9) 0.0260(5) 0.0007(6) 0.0186(3) 0.0018(6)
C9 0.0108(4) 0.0181(8) 0.0150(5) 0.0002(5) 0.0088(3) -0.0017(5)
C10 0.0126(5) 0.0193(8) 0.0179(5) -0.0009(5) 0.0105(3) -0.0021(5)

loop_
_atom_type_symbol
_atom_type_description
_atom_type_scat_dispersion_real
_atom_type_scat_dispersion_imag
_atom_type_scat_source
C C 0.0033 0.0016 'International Tables Vol C Tables 4.2.6.8 and 6.1.1.4'
H H 0.0000 0.0000 'International Tables Vol C Tables 4.2.6.8 and 6.1.1.4'
N N 0.0061 0.0033 'International Tables Vol C Tables 4.2.6.8 and 6.1.1.4'
O O 0.0106 0.0060 'International Tables Vol C Tables 4.2.6.8 and 6.1.1.4'
S S 0.1246 0.1234 'International Tables Vol C Tables 4.2.6.8 and 6.1.1.4'
Zn Zn 0.2839 1.4301 'International Tables Vol C Tables 4.2.6.8 and 6.1.1.4'
Gd Gd -0.1653 3.9035 'International Tables Vol C Tables 4.2.6.8 and 6.1.1.4'

loop_
_geom_angle_atom_site_label_1
_geom_angle_atom_site_label_2
_geom_angle_atom_site_label_3
_geom_angle
_geom_angle_site_symmetry_1
_geom_angle_site_symmetry_3
O6 Gd1 O2W 142.56(5) . .
O6 Gd1 O2 104.25(4) . 5_766
O2W Gd1 O2 81.13(4) . 5_766
O6 Gd1 O7 74.96(5) . .
O2W Gd1 O7 73.16(4) . .
O2 Gd1 O7 67.57(5) 5_766 .
O6 Gd1 O3 71.15(4) . 5_766
O2W Gd1 O3 143.63(4) . 5_766
O2 Gd1 O3 75.11(4) 5_766 5_766
O7 Gd1 O3 120.30(4) . 5_766
O6 Gd1 O3W 145.27(5) . .
O2W Gd1 O3W 71.90(5) . .
O2 Gd1 O3W 70.86(4) 5_766 .
O7 Gd1 O3W 128.67(5) . .
O3 Gd1 O3W 74.47(4) 5_766 .
O6 Gd1 O1W 74.57(4) . .
O2W Gd1 O1W 78.29(4) . .
O2 Gd1 O1W 140.42(5) 5_766 .
O7 Gd1 O1W 74.23(4) . .
O3 Gd1 O1W 136.32(4) 5_766 .
O3W Gd1 O1W 131.58(3) . .
O6 Gd1 O3 76.44(4) . .
O2W Gd1 O3 123.43(4) . .
O2 Gd1 O3 139.16(4) 5_766 .
O7 Gd1 O3 145.53(4) . .
O3 Gd1 O3 66.45(3) 5_766 .
O3W Gd1 O3 85.66(4) . .
O1W Gd1 O3 79.94(5) . .
O6 Gd1 O4 114.70(4) . .
O2W Gd1 O4 74.11(4) . .
O2 Gd1 O4 139.84(4) 5_766 .
O7 Gd1 O4 130.84(4) . .
O3 Gd1 O4 107.83(4) 5_766 .
O3W Gd1 O4 71.62(4) . .
O1W Gd1 O4 63.92(4) . .
O3 Gd1 O4 49.44(3) . .
N1 Zn1 N4 161.33(6) 4_655 2_755
N1 Zn1 N2 101.12(6) 4_655 .
N4 Zn1 N2 95.09(6) 2_755 .
N1 Zn1 O4 92.99(4) 4_655 .
N4 Zn1 O4 99.67(4) 2_755 .
N2 Zn1 O4 76.97(4) . .
N1 Zn1 O8 92.31(6) 4_655 2_755
N4 Zn1 O8 75.36(6) 2_755 2_755
N2 Zn1 O8 157.88(4) . 2_755
O4 Zn1 O8 84.92(4) . 2_755
N1 Zn1 O1 75.01(4) 4_655 4_655
N4 Zn1 O1 91.60(4) 2_755 4_655
N2 Zn1 O1 106.61(5) . 4_655
O4 Zn1 O1 167.89(5) . 4_655
O8 Zn1 O1 93.73(4) 2_755 4_655
O1 Zn2 N3 128.50(4) 5_756 .
O1 Zn2 O9 125.00(5) 5_756 .
N3 Zn2 O9 106.07(5) . .
O1 Zn2 O4W 91.19(6) 5_756 .
N3 Zn2 O4W 91.55(7) . .
O9 Zn2 O4W 93.92(6) . .
O1 Zn2 O5 87.24(5) 5_756 .
N3 Zn2 O5 78.48(6) . .
O9 Zn2 O5 98.56(5) . .
O4W Zn2 O5 165.77(5) . .
O10 S1 O10 112.23(13) . 2_755
O10 S1 O9 110.54(8) . .
O10 S1 O9 109.51(8) 2_755 .
O10 S1 O9 109.51(8) . 2_755
O10 S1 O9 110.54(8) 2_755 2_755
O9 S1 O9 104.23(10) . 2_755
C1 O1 Zn2 121.77(7) . 5_756
C1 O1 Zn1 112.94(8) . 4_645
Zn2 O1 Zn1 125.24(6) 5_756 4_645
C1 O2 Gd1 141.01(11) . 5_766
C5 O3 Gd1 134.43(13) . 5_766
C5 O3 Gd1 97.52(11) . .
Gd1 O3 Gd1 113.55(3) 5_766 .
C6 O5 Zn2 113.39(13) . .
C6 O6 Gd1 139.43(10) . .
C10 O7 Gd1 151.11(12) . .
C10 O8 Zn1 114.13(11) . 2_755
S1 O9 Zn2 127.70(8) . .
C3 N1 C2 105.89(14) . .
C3 N1 Zn1 134.88(9) . 4_645
C2 N1 Zn1 118.68(10) . 4_645
C3 N2 C4 105.03(14) . .
C3 N2 Zn1 140.95(9) . .
C4 N2 Zn1 113.69(11) . .
C8 N3 C7 105.31(15) . .
C8 N3 Zn2 139.12(13) . .
C7 N3 Zn2 113.97(13) . .
C8 N4 C9 105.36(16) . .
C8 N4 Zn1 136.77(14) . 2_755
C9 N4 Zn1 117.65(11) . 2_755
O2 C1 O1 122.81(14) . .
O2 C1 C2 122.10(16) . .
O1 C1 C2 115.07(11) . .
N1 C2 C4 108.18(12) . .
N1 C2 C1 117.75(15) . .
C4 C2 C1 134.06(12) . .
N1 C3 N2 113.27(11) . .
N1 C3 H3 123.4 . .
N2 C3 H3 123.4 . .
N2 C4 C2 107.63(12) . .
N2 C4 C5 116.33(15) . .
C2 C4 C5 135.91(11) . .
C5 O4 Zn1 114.83(8) . .
C5 O4 Gd1 93.23(7) . .
Zn1 O4 Gd1 149.67(6) . .
O4 C5 O3 119.73(14) . .
O4 C5 C4 117.74(10) . .
O3 C5 C4 122.49(15) . .
O5 C6 O6 122.46(19) . .
O5 C6 C7 116.08(17) . .
O6 C6 C7 121.46(17) . .
N3 C7 C9 109.07(17) . .
N3 C7 C6 117.04(16) . .
C9 C7 C6 133.89(17) . .
N4 C8 N3 112.85(17) . .
N4 C8 H8 123.6 . .
N3 C8 H8 123.6 . .
C7 C9 N4 107.40(15) . .
C7 C9 C10 135.19(18) . .
N4 C9 C10 117.06(16) . .
O7 C10 O8 123.16(16) . .
O7 C10 C9 121.39(17) . .
O8 C10 C9 115.38(17) . .

loop_
_geom_bond_atom_site_label_1
_geom_bond_atom_site_label_2
_geom_bond_distance
_geom_bond_site_symmetry_2
Gd1 O6 2.3364(11) .
Gd1 O2W 2.3856(12) .
Gd1 O2 2.3797(11) 5_766
Gd1 O7 2.4025(15) .
Gd1 O3 2.4228(12) 5_766
Gd1 O3W 2.4321(14) .
Gd1 O1W 2.4909(13) .
Gd1 O3 2.5667(13) .
Gd1 O4 2.6591(9) .
Zn1 N1 2.0210(15) 4_655
Zn1 N4 2.0350(16) 2_755
Zn1 N2 2.1147(16) .
Zn1 O4 2.1936(8) .
Zn1 O8 2.2826(14) 2_755
Zn1 O1 2.3194(9) 4_655
Zn2 O1 2.0127(12) 5_756
Zn2 N3 2.0179(15) .
Zn2 O9 2.0344(10) .
Zn2 O4W 2.1028(18) .
Zn2 O5 2.1741(14) .
S1 O10 1.4533(17) .
S1 O10 1.4534(17) 2_755
S1 O9 1.4931(12) .
S1 O9 1.4931(12) 2_755
O1 C1 1.286(2) .
O1 Zn2 2.0127(12) 5_756
O1 Zn1 2.3194(9) 4_645
O2 C1 1.2454(14) .
O2 Gd1 2.3797(11) 5_766
O3 C5 1.2665(13) .
O3 Gd1 2.4228(12) 5_766
O5 C6 1.262(2) .
O6 C6 1.265(2) .
O7 C10 1.246(2) .
O8 C10 1.271(2) .
O8 Zn1 2.2826(14) 2_755
N1 C3 1.338(2) .
N1 C2 1.3620(16) .
N1 Zn1 2.0210(15) 4_645
N2 C3 1.339(2) .
N2 C4 1.3859(15) .
N3 C8 1.340(3) .
N3 C7 1.358(2) .
N4 C8 1.340(2) .
N4 C9 1.379(3) .
N4 Zn1 2.0351(16) 2_755
C1 C2 1.474(2) .
C2 C4 1.391(3) .
C3 H3 0.9300 .
C4 C5 1.475(2) .
O4 C5 1.262(2) .
C6 C7 1.477(3) .
C7 C9 1.377(3) .
C8 H8 0.9300 .
C9 C10 1.470(2) .

loop_
_geom_torsion_atom_site_label_1
_geom_torsion_atom_site_label_2
_geom_torsion_atom_site_label_3
_geom_torsion_atom_site_label_4
_geom_torsion
_geom_torsion_site_symmetry_1
_geom_torsion_site_symmetry_4
O6 Gd1 O3 C5 -139.04(11) . .
O2W Gd1 O3 C5 6.00(12) . .
O2 Gd1 O3 C5 124.76(10) 5_766 .
O7 Gd1 O3 C5 -104.39(11) . .
O3 Gd1 O3 C5 145.88(13) 5_766 .
O3W Gd1 O3 C5 70.95(11) . .
O1W Gd1 O3 C5 -62.64(11) . .
O4 Gd1 O3 C5 1.52(10) . .
O6 Gd1 O3 Gd1 75.08(5) . 5_766
O2W Gd1 O3 Gd1 -139.88(5) . 5_766
O2 Gd1 O3 Gd1 -21.12(8) 5_766 5_766
O7 Gd1 O3 Gd1 109.73(6) . 5_766
O3 Gd1 O3 Gd1 0.0 5_766 5_766
O3W Gd1 O3 Gd1 -74.93(5) . 5_766
O1W Gd1 O3 Gd1 151.48(5) . 5_766
O4 Gd1 O3 Gd1 -144.36(8) . 5_766
O1 Zn2 O5 C6 135.18(8) 5_756 .
N3 Zn2 O5 C6 4.95(8) . .
O9 Zn2 O5 C6 -99.82(9) . .
O4W Zn2 O5 C6 51.2(2) . .
O2W Gd1 O6 C6 -29.2(2) . .
O2 Gd1 O6 C6 -123.25(18) 5_766 .
O7 Gd1 O6 C6 -61.66(18) . .
O3 Gd1 O6 C6 168.27(19) 5_766 .
O3W Gd1 O6 C6 159.90(16) . .
O1W Gd1 O6 C6 15.76(18) . .
O3 Gd1 O6 C6 98.88(18) . .
O4 Gd1 O6 C6 66.79(19) . .
O6 Gd1 O7 C10 31.05(18) . .
O2W Gd1 O7 C10 -129.04(18) . .
O2 Gd1 O7 C10 143.79(18) 5_766 .
O3 Gd1 O7 C10 88.07(18) 5_766 .
O3W Gd1 O7 C10 -177.89(17) . .
O1W Gd1 O7 C10 -46.80(18) . .
O3 Gd1 O7 C10 -3.9(2) . .
O4 Gd1 O7 C10 -78.81(18) . .
O10 S1 O9 Zn2 51.05(15) . .
O10 S1 O9 Zn2 -73.10(14) 2_755 .
O9 S1 O9 Zn2 168.62(17) 2_755 .
O1 Zn2 O9 S1 149.80(11) 5_756 .
N3 Zn2 O9 S1 -23.24(15) . .
O4W Zn2 O9 S1 -115.99(13) . .
O5 Zn2 O9 S1 57.16(13) . .
N1 Zn1 N2 C3 93.8(2) 4_655 .
N4 Zn1 N2 C3 -76.9(2) 2_755 .
O4 Zn1 N2 C3 -175.7(2) . .
O8 Zn1 N2 C3 -139.87(18) 2_755 .
O1 Zn1 N2 C3 16.3(2) 4_655 .
N1 Zn1 N2 C4 -94.19(13) 4_655 .
N4 Zn1 N2 C4 95.11(13) 2_755 .
O4 Zn1 N2 C4 -3.67(12) . .
O8 Zn1 N2 C4 32.2(2) 2_755 .
O1 Zn1 N2 C4 -171.69(12) 4_655 .
O1 Zn2 N3 C8 111.48(13) 5_756 .
O9 Zn2 N3 C8 -75.81(13) . .
O4W Zn2 N3 C8 18.73(12) . .
O5 Zn2 N3 C8 -171.51(12) . .
O1 Zn2 N3 C7 -85.74(10) 5_756 .
O9 Zn2 N3 C7 86.97(10) . .
O4W Zn2 N3 C7 -178.50(8) . .
O5 Zn2 N3 C7 -8.74(8) . .
Gd1 O2 C1 O1 -138.09(16) 5_766 .
Gd1 O2 C1 C2 43.4(3) 5_766 .
Zn2 O1 C1 O2 8.7(3) 5_756 .
Zn1 O1 C1 O2 -173.81(15) 4_645 .
Zn2 O1 C1 C2 -172.76(12) 5_756 .
Zn1 O1 C1 C2 4.8(2) 4_645 .
C3 N1 C2 C4 -0.2(2) . .
Zn1 N1 C2 C4 172.59(12) 4_645 .
C3 N1 C2 C1 -179.02(17) . .
Zn1 N1 C2 C1 -6.3(2) 4_645 .
O2 C1 C2 N1 178.90(17) . .
O1 C1 C2 N1 0.3(3) . .
O2 C1 C2 C4 0.4(3) . .
O1 C1 C2 C4 -178.2(2) . .
C2 N1 C3 N2 0.0(2) . .
Zn1 N1 C3 N2 -171.06(14) 4_645 .
C4 N2 C3 N1 0.2(2) . .
Zn1 N2 C3 N1 172.67(15) . .
C3 N2 C4 C2 -0.3(2) . .
Zn1 N2 C4 C2 -175.13(12) . .
C3 N2 C4 C5 176.24(16) . .
Zn1 N2 C4 C5 1.4(2) . .
N1 C2 C4 N2 0.3(2) . .
C1 C2 C4 N2 178.89(19) . .
N1 C2 C4 C5 -175.3(2) . .
C1 C2 C4 C5 3.3(4) . .
N1 Zn1 O4 C5 106.76(13) 4_655 .
N4 Zn1 O4 C5 -87.01(13) 2_755 .
N2 Zn1 O4 C5 6.03(13) . .
O8 Zn1 O4 C5 -161.19(13) 2_755 .
O1 Zn1 O4 C5 114.7(2) 4_655 .
N1 Zn1 O4 Gd1 -97.17(12) 4_655 .
N4 Zn1 O4 Gd1 69.07(12) 2_755 .
N2 Zn1 O4 Gd1 162.11(12) . .
O8 Zn1 O4 Gd1 -5.11(11) 2_755 .
O1 Zn1 O4 Gd1 -89.2(3) 4_655 .
O6 Gd1 O4 C5 41.32(12) . .
O2W Gd1 O4 C5 -177.63(11) . .
O2 Gd1 O4 C5 -123.50(11) 5_766 .
O7 Gd1 O4 C5 132.48(10) . .
O3 Gd1 O4 C5 -35.64(11) 5_766 .
O3W Gd1 O4 C5 -101.86(11) . .
O1W Gd1 O4 C5 97.86(11) . .
O3 Gd1 O4 C5 -1.51(10) . .
O6 Gd1 O4 Zn1 -117.05(11) . .
O2W Gd1 O4 Zn1 24.00(11) . .
O2 Gd1 O4 Zn1 78.13(14) 5_766 .
O7 Gd1 O4 Zn1 -25.90(14) . .
O3 Gd1 O4 Zn1 165.99(11) 5_766 .
O3W Gd1 O4 Zn1 99.77(12) . .
O1W Gd1 O4 Zn1 -60.51(11) . .
O3 Gd1 O4 Zn1 -159.88(14) . .
Zn1 O4 C5 O3 170.85(13) . .
Gd1 O4 C5 O3 2.68(17) . .
Zn1 O4 C5 C4 -7.2(2) . .
Gd1 O4 C5 C4 -175.33(14) . .
Gd1 O3 C5 O4 131.14(15) 5_766 .
Gd1 O3 C5 O4 -2.80(18) . .
Gd1 O3 C5 C4 -51.0(2) 5_766 .
Gd1 O3 C5 C4 175.11(15) . .
N2 C4 C5 O4 4.0(3) . .
C2 C4 C5 O4 179.3(2) . .
N2 C4 C5 O3 -173.95(17) . .
C2 C4 C5 O3 1.3(3) . .
Zn2 O5 C6 O6 179.82(8) . .
Zn2 O5 C6 C7 -0.36(12) . .
Gd1 O6 C6 O5 -118.03(17) . .
Gd1 O6 C6 C7 62.16(19) . .
C8 N3 C7 C9 0.56(12) . .
Zn2 N3 C7 C9 -167.85(8) . .
C8 N3 C7 C6 180.00(10) . .
Zn2 N3 C7 C6 11.59(12) . .
O5 C6 C7 N3 -7.38(15) . .
O6 C6 C7 N3 172.44(10) . .
O5 C6 C7 C9 171.88(12) . .
O6 C6 C7 C9 -8.3(2) . .
C9 N4 C8 N3 -0.56(13) . .
Zn1 N4 C8 N3 -174.75(8) 2_755 .
C7 N3 C8 N4 0.01(13) . .
Zn2 N3 C8 N4 163.72(9) . .
N3 C7 C9 N4 -0.91(13) . .
C6 C7 C9 N4 179.78(12) . .
N3 C7 C9 C10 171.69(13) . .
C6 C7 C9 C10 -7.6(2) . .
C8 N4 C9 C7 0.88(12) . .
Zn1 N4 C9 C7 176.39(7) 2_755 .
C8 N4 C9 C10 -173.27(10) . .
Zn1 N4 C9 C10 2.24(13) 2_755 .
Gd1 O7 C10 O8 163.58(12) . .
Gd1 O7 C10 C9 -13.1(2) . .
Zn1 O8 C10 O7 -169.54(10) 2_755 .
Zn1 O8 C10 C9 7.33(12) 2_755 .
C7 C9 C10 O7 -1.8(2) . .
N4 C9 C10 O7 170.26(11) . .
C7 C9 C10 O8 -178.74(13) . .
N4 C9 C10 O8 -6.67(15) . .
